data_4324825
loop_
_publ_author_name
'Moushumi Sarma'
'Biplab Mondal'

_publ_section_title
;
 Nitric Oxide Reduction of Copper(II) Complexes: Spectroscopic Evidence of
 Copper(II)-Nitrosyl Intermediate
;
_journal_name_full 'Inorganic Chemistry'
_journal_page_first 3206
_journal_page_last 3212
_journal_paper_doi 10.1021/ic1011988
_journal_volume 50
_journal_year 2011
_chemical_formula_sum 'C12 H16 Cl2 Cu N4 O8'
_chemical_formula_weight 478.73
_chemical_name_systematic
; 
 ? 
;
_space_group_IT_number 2
_symmetry_cell_setting triclinic
_symmetry_space_group_name_Hall '-P 1'
_symmetry_space_group_name_H-M 'P -1'
_atom_sites_solution_hydrogens geom
_atom_sites_solution_primary direct
_atom_sites_solution_secondary difmap
_audit_creation_method SHELXL-97
_cell_angle_alpha 106.742(4)
_cell_angle_beta 95.757(4)
_cell_angle_gamma 108.833(3)
_cell_formula_units_Z 1
_cell_length_a 7.6342(6)
_cell_length_b 7.9821(6)
_cell_length_c 7.9904(7)
_cell_measurement_temperature 296(2)
_cell_volume 431.16(6)
_computing_cell_refinement 'Bruker SMART'
_computing_data_collection 'Bruker SMART'
_computing_data_reduction 'Bruker SAINT'
_computing_molecular_graphics 'Bruker SHELXTL'
_computing_publication_material 'Bruker SHELXTL'
_computing_structure_refinement 'SHELXL-97 (Sheldrick, 1997)'
_computing_structure_solution 'SHELXS-97 (Sheldrick, 1990)'
_diffrn_ambient_temperature 296(2)
_diffrn_measured_fraction_theta_full 0.828
_diffrn_measured_fraction_theta_max 0.828
_diffrn_measurement_device_type 'CCD area detector'
_diffrn_measurement_method 'phi and omega scans'
_diffrn_radiation_monochromator graphite
_diffrn_radiation_source 'fine-focus sealed tube'
_diffrn_radiation_type MoK\a
_diffrn_radiation_wavelength 0.71073
_diffrn_reflns_av_R_equivalents 0.0211
_diffrn_reflns_av_sigmaI/netI 0.0289
_diffrn_reflns_limit_h_max 9
_diffrn_reflns_limit_h_min -7
_diffrn_reflns_limit_k_max 8
_diffrn_reflns_limit_k_min -9
_diffrn_reflns_limit_l_max 9
_diffrn_reflns_limit_l_min -6
_diffrn_reflns_number 3159
_diffrn_reflns_theta_full 25.00
_diffrn_reflns_theta_max 25.00
_diffrn_reflns_theta_min 2.72
_exptl_absorpt_coefficient_mu 1.629
_exptl_absorpt_correction_type none
_exptl_crystal_colour blue
_exptl_crystal_density_diffrn 1.844
_exptl_crystal_description block
_exptl_crystal_F_000 243
_exptl_crystal_size_max 0.23
_exptl_crystal_size_mid 0.18
_exptl_crystal_size_min 0.15
_refine_diff_density_max 1.335
_refine_diff_density_min -0.541
_refine_diff_density_rms 0.131
_refine_ls_extinction_method none
_refine_ls_goodness_of_fit_ref 1.274
_refine_ls_hydrogen_treatment mixed
_refine_ls_matrix_type full
_refine_ls_number_parameters 132
_refine_ls_number_reflns 1265
_refine_ls_number_restraints 2
_refine_ls_restrained_S_all 1.273
_refine_ls_R_factor_all 0.0642
_refine_ls_R_factor_gt 0.0607
_refine_ls_shift/su_max 0.000
_refine_ls_shift/su_mean 0.000
_refine_ls_structure_factor_coef Fsqd
_refine_ls_weighting_details 'calc w=1/[\s^2^(Fo^2^)+(0.0260P)^2^+5.3405P] where P=(Fo^2^+2Fc^2^)/3'
_refine_ls_weighting_scheme calc
_refine_ls_wR_factor_gt 0.1766
_refine_ls_wR_factor_ref 0.1783
_reflns_number_gt 1155
_reflns_number_total 1265
_reflns_threshold_expression >2sigma(I)
_cod_data_source_file ic1011988_si_002.cif
_cod_data_source_block cumepyen-a
_cod_original_cell_volume 431.15(6)
_cod_database_code 4324825

loop_
_symmetry_equiv_pos_as_xyz
'x, y, z'
'-x, -y, -z'

loop_
_atom_site_label
_atom_site_type_symbol
_atom_site_fract_x
_atom_site_fract_y
_atom_site_fract_z
_atom_site_U_iso_or_equiv
_atom_site_adp_type
_atom_site_occupancy
_atom_site_symmetry_multiplicity
_atom_site_calc_flag
_atom_site_refinement_flags
N2 N 0.8074(12) 0.3977(12) 0.2672(11) 0.0354(19) Uani 1 1 d D
C6 C 0.7381(14) 0.1930(13) 0.2028(13) 0.036(2) Uani 1 1 d .
H6A H 0.6965 0.1451 0.0736 0.043 Uiso 1 1 calc R
H6B H 0.6307 0.1440 0.2536 0.043 Uiso 1 1 calc R
Cu1 Cu 1.0000 0.5000 0.5000 0.0274(5) Uani 1 2 d S
Cl2 Cl 0.6547(3) 0.4038(3) 0.7757(3) 0.0338(6) Uani 1 1 d .
O1 O 0.8274(10) 0.4985(11) 0.9055(10) 0.052(2) Uani 1 1 d .
O2 O 0.5621(12) 0.5322(12) 0.7776(12) 0.074(3) Uani 1 1 d .
O3 O 0.6958(11) 0.3402(10) 0.6017(10) 0.055(2) Uani 1 1 d .
O4 O 0.5371(13) 0.2463(12) 0.8102(12) 0.073(3) Uani 1 1 d .
N1 N 1.0315(10) 0.2548(10) 0.3932(10) 0.0298(18) Uani 1 1 d .
C1 C 1.1782(14) 0.2089(13) 0.4455(14) 0.039(2) Uani 1 1 d .
H1 H 1.2748 0.2967 0.5414 0.047 Uiso 1 1 calc R
C2 C 1.1906(15) 0.0376(14) 0.3627(15) 0.046(3) Uani 1 1 d .
H2 H 1.2942 0.0099 0.3997 0.055 Uiso 1 1 calc R
C3 C 1.0429(14) -0.0928(13) 0.2218(13) 0.039(2) Uani 1 1 d .
H3 H 1.0458 -0.2107 0.1638 0.046 Uiso 1 1 calc R
C4 C 0.8963(14) -0.0483(13) 0.1695(14) 0.039(2) Uani 1 1 d .
H4 H 0.7968 -0.1358 0.0761 0.046 Uiso 1 1 calc R
C5 C 0.8933(13) 0.1293(12) 0.2556(12) 0.029(2) Uani 1 1 d .
H2A H 0.890(11) 0.443(13) 0.209(12) 0.04(3) Uiso 1 1 d D
H2B H 0.710(9) 0.429(13) 0.259(13) 0.04(3) Uiso 1 1 d D

loop_
_atom_site_aniso_label
_atom_site_aniso_U_11
_atom_site_aniso_U_22
_atom_site_aniso_U_33
_atom_site_aniso_U_23
_atom_site_aniso_U_13
_atom_site_aniso_U_12
N2 0.039(5) 0.040(4) 0.033(5) 0.013(4) 0.002(4) 0.023(4)
C6 0.035(6) 0.034(5) 0.033(6) 0.007(4) 0.002(5) 0.011(4)
Cu1 0.0289(9) 0.0234(8) 0.0291(10) 0.0058(7) 0.0018(7) 0.0125(7)
Cl2 0.0293(13) 0.0383(12) 0.0320(14) 0.0087(10) 0.0030(11) 0.0140(11)
O1 0.033(4) 0.064(5) 0.048(5) 0.011(4) -0.007(4) 0.015(4)
O2 0.060(6) 0.078(6) 0.086(7) 0.006(5) -0.003(5) 0.052(5)
O3 0.059(5) 0.050(4) 0.046(5) 0.006(4) 0.023(4) 0.014(4)
O4 0.070(6) 0.064(5) 0.077(6) 0.031(5) 0.030(5) 0.002(5)
N1 0.031(4) 0.026(4) 0.032(5) 0.009(4) 0.005(4) 0.011(4)
C1 0.030(5) 0.032(5) 0.046(7) 0.007(5) -0.003(5) 0.007(4)
C2 0.041(6) 0.044(6) 0.065(8) 0.020(6) 0.016(6) 0.029(5)
C3 0.044(6) 0.028(5) 0.038(6) 0.007(4) 0.006(5) 0.010(5)
C4 0.037(6) 0.029(5) 0.038(6) 0.002(4) 0.011(5) 0.004(4)
C5 0.033(5) 0.028(4) 0.026(5) 0.010(4) 0.012(5) 0.009(4)

loop_
_atom_type_symbol
_atom_type_description
_atom_type_scat_dispersion_real
_atom_type_scat_dispersion_imag
_atom_type_scat_source
C C 0.0033 0.0016 'International Tables Vol C Tables 4.2.6.8 and 6.1.1.4'
H H 0.0000 0.0000 'International Tables Vol C Tables 4.2.6.8 and 6.1.1.4'
Cl Cl 0.1484 0.1585 'International Tables Vol C Tables 4.2.6.8 and 6.1.1.4'
Cu Cu 0.3201 1.2651 'International Tables Vol C Tables 4.2.6.8 and 6.1.1.4'
N N 0.0061 0.0033 'International Tables Vol C Tables 4.2.6.8 and 6.1.1.4'
O O 0.0106 0.0060 'International Tables Vol C Tables 4.2.6.8 and 6.1.1.4'

loop_
_geom_angle_atom_site_label_1
_geom_angle_atom_site_label_2
_geom_angle_atom_site_label_3
_geom_angle
_geom_angle_site_symmetry_1
_geom_angle_site_symmetry_3
C6 N2 Cu1 109.5(6) . .
C6 N2 H2A 111(7) . .
Cu1 N2 H2A 94(7) . .
C6 N2 H2B 107(7) . .
Cu1 N2 H2B 121(7) . .
H2A N2 H2B 114(10) . .
N2 C6 C5 109.6(8) . .
N2 C6 H6A 109.8 . .
C5 C6 H6A 109.8 . .
N2 C6 H6B 109.8 . .
C5 C6 H6B 109.8 . .
H6A C6 H6B 108.2 . .
N1 Cu1 N1 180.000(1) 2_766 .
N1 Cu1 N2 99.0(3) 2_766 .
N1 Cu1 N2 81.0(3) . .
N1 Cu1 N2 81.0(3) 2_766 2_766
N1 Cu1 N2 99.0(3) . 2_766
N2 Cu1 N2 180.000(2) . 2_766
O4 Cl2 O2 110.4(6) . .
O4 Cl2 O1 111.1(5) . .
O2 Cl2 O1 108.6(5) . .
O4 Cl2 O3 108.5(5) . .
O2 Cl2 O3 109.1(5) . .
O1 Cl2 O3 109.0(5) . .
C5 N1 C1 118.7(8) . .
C5 N1 Cu1 115.0(6) . .
C1 N1 Cu1 126.3(6) . .
N1 C1 C2 122.6(9) . .
N1 C1 H1 118.7 . .
C2 C1 H1 118.7 . .
C1 C2 C3 117.7(9) . .
C1 C2 H2 121.1 . .
C3 C2 H2 121.1 . .
C4 C3 C2 120.0(9) . .
C4 C3 H3 120.0 . .
C2 C3 H3 120.0 . .
C3 C4 C5 119.9(10) . .
C3 C4 H4 120.1 . .
C5 C4 H4 120.1 . .
N1 C5 C4 121.1(9) . .
N1 C5 C6 115.4(7) . .
C4 C5 C6 123.5(9) . .

loop_
_geom_bond_atom_site_label_1
_geom_bond_atom_site_label_2
_geom_bond_distance
_geom_bond_site_symmetry_2
N2 C6 1.455(12) .
N2 Cu1 2.022(8) .
N2 H2A 0.86(10) .
N2 H2B 0.86(2) .
C6 C5 1.501(12) .
C6 H6A 0.9700 .
C6 H6B 0.9700 .
Cu1 N1 1.999(7) 2_766
Cu1 N1 1.999(7) .
Cu1 N2 2.022(8) 2_766
Cl2 O4 1.408(8) .
Cl2 O2 1.418(7) .
Cl2 O1 1.420(7) .
Cl2 O3 1.440(8) .
N1 C5 1.333(12) .
N1 C1 1.350(11) .
C1 C2 1.376(13) .
C1 H1 0.9300 .
C2 C3 1.391(14) .
C2 H2 0.9300 .
C3 C4 1.342(14) .
C3 H3 0.9300 .
C4 C5 1.395(12) .
C4 H4 0.9300 .
